data_8107085
loop_
_publ_author_name
'Bai, Helong'
'Zhang, Ping'

_publ_section_title
;
 Crystal structure of
 poly-[bis{\m2-N-(4-(1H-imidazol-1-yl)phenyl)-4-(1H-imidazol-1-yl)-N-phenylaniline-\k2
 N:N&#x2032;)}-(\m2-naphthalene-2,6-dicarboxylato)-(\m4-naphthalene-2,6-dicarboxylato)dicadmium(II)],
 C36H25N5O4Cd
;
_journal_issue 4
_journal_name_full 'Zeitschrift f\"ur Kristallographie - New Crystal Structures'
_journal_page_first 1029
_journal_page_last 1031
_journal_paper_doi 10.1515/ncrs-2016-0034
_journal_volume 231
_journal_year 2016
_chemical_formula_moiety 'C36 H25 Cd N5 O4'
_chemical_formula_sum 'C36 H25 Cd N5 O4'
_chemical_formula_weight 704.01
_space_group_IT_number 2
_space_group_name_Hall '-P 1'
_space_group_name_H-M_alt 'P -1'
_symmetry_cell_setting triclinic
_symmetry_space_group_name_Hall '-P 1'
_symmetry_space_group_name_H-M 'P -1'
_atom_sites_solution_hydrogens geom
_atom_sites_solution_primary direct
_atom_sites_solution_secondary difmap
_cell_angle_alpha 97.858(5)
_cell_angle_beta 98.584(5)
_cell_angle_gamma 104.798(5)
_cell_formula_units_Z 2
_cell_length_a 9.708(5)
_cell_length_b 10.954(5)
_cell_length_c 15.014(5)
_cell_measurement_reflns_used 7498
_cell_measurement_temperature 293(2)
_cell_measurement_theta_max 25.79
_cell_measurement_theta_min 1.69
_cell_volume 1500.6(11)
_computing_cell_refinement 'Bruker SMART'
_computing_data_collection 'Bruker SMART'
_computing_data_reduction 'Bruker SAINT'
_computing_molecular_graphics 'Bruker SHELXTL'
_computing_publication_material 'Bruker SHELXTL'
_computing_structure_refinement 'SHELXL-97 (Sheldrick, 2008) [11]'
_computing_structure_solution 'Bruker SHELXTL'
_diffrn_ambient_temperature 293(2)
_diffrn_detector_area_resol_mean 9.00
_diffrn_measured_fraction_theta_full 0.994
_diffrn_measured_fraction_theta_max 0.994
_diffrn_measurement_device_type 'CCD area detector'
_diffrn_measurement_method 'phi and omega scans'
_diffrn_radiation_monochromator graphite
_diffrn_radiation_source 'fine-focus sealed tube'
_diffrn_radiation_type MoK\a
_diffrn_radiation_wavelength 0.71069
_diffrn_reflns_av_R_equivalents 0.0149
_diffrn_reflns_av_sigmaI/netI 0.0324
_diffrn_reflns_limit_h_max 10
_diffrn_reflns_limit_h_min -12
_diffrn_reflns_limit_k_max 14
_diffrn_reflns_limit_k_min -14
_diffrn_reflns_limit_l_max 19
_diffrn_reflns_limit_l_min -20
_diffrn_reflns_number 11248
_diffrn_reflns_theta_full 28.36
_diffrn_reflns_theta_max 28.36
_diffrn_reflns_theta_min 1.40
_exptl_absorpt_coefficient_mu 0.778
_exptl_absorpt_correction_T_max 0.895
_exptl_absorpt_correction_T_min 0.808
_exptl_absorpt_correction_type empirical
_exptl_absorpt_process_details SADABS
_exptl_crystal_colour Colorless
_exptl_crystal_density_diffrn 1.558
_exptl_crystal_density_method 'not measured'
_exptl_crystal_description Block
_exptl_crystal_F_000 712
_exptl_crystal_size_max 0.28
_exptl_crystal_size_mid 0.22
_exptl_crystal_size_min 0.21
_refine_diff_density_max 0.518
_refine_diff_density_min -0.473
_refine_diff_density_rms 0.129
_refine_ls_extinction_coef 0.0063(8)
_refine_ls_extinction_expression Fc^*^=kFc[1+0.001xFc^2^\l^3^/sin(2\q)]^-1/4^
_refine_ls_extinction_method SHELXL
_refine_ls_goodness_of_fit_ref 1.126
_refine_ls_hydrogen_treatment constr
_refine_ls_matrix_type full
_refine_ls_number_parameters 416
_refine_ls_number_reflns 7455
_refine_ls_number_restraints 0
_refine_ls_restrained_S_all 1.126
_refine_ls_R_factor_all 0.0405
_refine_ls_R_factor_gt 0.0297
_refine_ls_shift/su_max 0.001
_refine_ls_shift/su_mean 0.000
_refine_ls_structure_factor_coef Fsqd
_refine_ls_weighting_details 'calc w=1/[\s^2^(Fo^2^)+(0.0509P)^2^+0.0000P] where P=(Fo^2^+2Fc^2^)/3'
_refine_ls_weighting_scheme calc
_refine_ls_wR_factor_gt 0.0711
_refine_ls_wR_factor_ref 0.0904
_reflns_number_gt 6339
_reflns_number_total 7455
_reflns_threshold_expression >2sigma(I)
_cod_data_source_file suppl_ncrs-2016-0034_suppl.cif
_cod_data_source_block 11
_cod_depositor_comments
;
The following automatic conversions were performed:

data item '_symmetry_cell_setting' value 'Triclinic' was changed to
'triclinic' in accordance with the built-in table derived from the
CIF Core dictionary named 'cif_core.dic' version 2.4.5 last updated
on 2014-11-21.

Automatic conversion script
Id: cif_fix_values 8738 2021-04-28 16:35:53Z antanas 
;
_cod_original_sg_symbol_H-M P-1
_cod_database_code 8107085

loop_
_symmetry_equiv_pos_as_xyz
'x, y, z'
'-x, -y, -z'

loop_
_atom_site_label
_atom_site_type_symbol
_atom_site_fract_x
_atom_site_fract_y
_atom_site_fract_z
_atom_site_U_iso_or_equiv
_atom_site_adp_type
_atom_site_occupancy
_atom_site_symmetry_multiplicity
_atom_site_calc_flag
_atom_site_refinement_flags
_atom_site_disorder_assembly
_atom_site_disorder_group
C1 C 0.0799(4) 0.1418(3) -0.04865(19) 0.0551(8) Uani 1 1 d . . .
H1 H 0.1130 0.1115 0.0030 0.066 Uiso 1 1 calc R . .
C2 C 0.0235(4) 0.0687(3) -0.13296(19) 0.0521(7) Uani 1 1 d . . .
H2 H 0.0106 -0.0189 -0.1498 0.063 Uiso 1 1 calc R . .
C3 C 0.0253(3) 0.2685(2) -0.13553(16) 0.0371(5) Uani 1 1 d . . .
H3 H 0.0122 0.3416 -0.1566 0.044 Uiso 1 1 calc R . .
C4 C -0.0751(3) 0.1157(2) -0.28399(16) 0.0339(5) Uani 1 1 d . . .
C5 C -0.0546(3) 0.0095(3) -0.33598(18) 0.0428(6) Uani 1 1 d . . .
H5 H 0.0045 -0.0359 -0.3096 0.051 Uiso 1 1 calc R . .
C6 C -0.1217(3) -0.0288(3) -0.42687(17) 0.0426(6) Uani 1 1 d . . .
H6 H -0.1057 -0.0991 -0.4617 0.051 Uiso 1 1 calc R . .
C7 C -0.2132(3) 0.0362(2) -0.46752(16) 0.0364(5) Uani 1 1 d . . .
C8 C -0.2271(3) 0.1458(2) -0.41577(17) 0.0384(5) Uani 1 1 d . . .
H8 H -0.2826 0.1935 -0.4428 0.046 Uiso 1 1 calc R . .
C9 C -0.1597(3) 0.1856(2) -0.32440(17) 0.0362(5) Uani 1 1 d . . .
H9 H -0.1711 0.2587 -0.2904 0.043 Uiso 1 1 calc R . .
C10 C -0.3456(3) 0.0594(2) -0.61679(17) 0.0373(5) Uani 1 1 d . . .
C11 C -0.4800(3) 0.0095(3) -0.67544(18) 0.0414(6) Uani 1 1 d . . .
H11 H -0.5358 -0.0730 -0.6746 0.050 Uiso 1 1 calc R . .
C12 C -0.5320(3) 0.0805(3) -0.73488(18) 0.0422(6) Uani 1 1 d . . .
H12 H -0.6213 0.0453 -0.7743 0.051 Uiso 1 1 calc R . .
C13 C -0.4516(3) 0.2032(2) -0.73568(17) 0.0375(5) Uani 1 1 d . . .
C14 C -0.3189(3) 0.2542(3) -0.6772(2) 0.0499(7) Uani 1 1 d . . .
H14 H -0.2650 0.3378 -0.6768 0.060 Uiso 1 1 calc R . .
C15 C -0.2652(3) 0.1824(3) -0.6192(2) 0.0490(7) Uani 1 1 d . . .
H15 H -0.1742 0.2171 -0.5816 0.059 Uiso 1 1 calc R . .
C16 C -0.6427(3) 0.2793(3) -0.81927(19) 0.0423(6) Uani 1 1 d . . .
H16 H -0.7197 0.2295 -0.7982 0.051 Uiso 1 1 calc R . .
C17 C -0.4229(3) 0.3644(3) -0.84062(19) 0.0450(6) Uani 1 1 d . . .
H17 H -0.3231 0.3849 -0.8380 0.054 Uiso 1 1 calc R . .
C19 C -0.3521(3) -0.1526(3) -0.58199(19) 0.0487(7) Uani 1 1 d . . .
C20 C -0.4267(3) -0.2204(3) -0.5248(3) 0.0589(8) Uani 1 1 d . . .
H20 H -0.4321 -0.1794 -0.4675 0.071 Uiso 1 1 calc R . .
C21 C -0.4940(5) -0.3515(3) -0.5541(4) 0.0926(15) Uani 1 1 d . . .
H21 H -0.5453 -0.3981 -0.5162 0.111 Uiso 1 1 calc R . .
C22 C -0.4852(7) -0.4119(4) -0.6377(5) 0.135(3) Uani 1 1 d . . .
H22 H -0.5311 -0.4992 -0.6569 0.162 Uiso 1 1 calc R . .
C23 C -0.4090(8) -0.3444(5) -0.6932(4) 0.134(3) Uani 1 1 d . . .
H23 H -0.4038 -0.3862 -0.7503 0.161 Uiso 1 1 calc R . .
C24 C -0.3394(5) -0.2145(4) -0.6656(3) 0.0845(13) Uani 1 1 d . . .
H24 H -0.2849 -0.1696 -0.7028 0.101 Uiso 1 1 calc R . .
C25 C 0.2467(3) 0.6620(2) 0.0281(2) 0.0409(6) Uani 1 1 d . . .
C26 C 0.3200(3) 0.7923(2) 0.00886(17) 0.0353(5) Uani 1 1 d . . .
C27 C 0.2563(3) 0.8399(2) -0.06475(19) 0.0423(6) Uani 1 1 d . . .
H27 H 0.1643 0.7948 -0.0979 0.051 Uiso 1 1 calc R . .
C28 C 0.3287(3) 0.9513(2) -0.08747(19) 0.0428(6) Uani 1 1 d . . .
H28 H 0.2860 0.9808 -0.1367 0.051 Uiso 1 1 calc R . .
C29 C 0.4684(3) 1.0234(2) -0.03752(17) 0.0332(5) Uani 1 1 d . . .
C30 C 0.5460(3) 1.1405(2) -0.05870(18) 0.0378(5) Uani 1 1 d . . .
H30 H 0.5051 1.1721 -0.1074 0.045 Uiso 1 1 calc R . .
C31 C 0.0700(3) 0.4015(3) 0.24761(17) 0.0408(6) Uani 1 1 d . . .
C32 C 0.0587(3) 0.4275(2) 0.34662(16) 0.0347(5) Uani 1 1 d . . .
C33 C 0.1196(3) 0.3609(3) 0.40927(17) 0.0394(6) Uani 1 1 d . . .
H33 H 0.1683 0.3028 0.3889 0.047 Uiso 1 1 calc R . .
C34 C 0.1075(3) 0.3809(2) 0.49900(17) 0.0381(5) Uani 1 1 d . . .
H34 H 0.1504 0.3383 0.5396 0.046 Uiso 1 1 calc R . .
C35 C -0.0110(3) 0.5140(2) 0.37699(16) 0.0333(5) Uani 1 1 d . . .
H35 H -0.0466 0.5608 0.3364 0.040 Uiso 1 1 calc R . .
C36 C -0.0304(2) 0.5341(2) 0.46909(16) 0.0311(5) Uani 1 1 d . . .
C18 C -0.5183(3) 0.4134(3) -0.88838(19) 0.0480(7) Uani 1 1 d . . .
H18 H -0.4937 0.4745 -0.9250 0.058 Uiso 1 1 calc R . .
N1 N 0.0813(2) 0.2671(2) -0.05055(14) 0.0402(5) Uani 1 1 d . . .
N2 N -0.0109(2) 0.15086(19) -0.18854(13) 0.0357(4) Uani 1 1 d . . .
N3 N -0.2916(3) -0.0159(2) -0.55801(15) 0.0443(5) Uani 1 1 d . . .
N4 N -0.5037(2) 0.2778(2) -0.79655(14) 0.0387(5) Uani 1 1 d . . .
N5 N -0.6557(3) 0.3610(2) -0.87553(16) 0.0452(5) Uani 1 1 d . . .
O1 O 0.3063(3) 0.6245(2) 0.09341(19) 0.0816(9) Uani 1 1 d . . .
O2 O 0.1322(2) 0.59283(18) -0.02259(16) 0.0529(5) Uani 1 1 d . . .
O3 O 0.0705(2) 0.2928(2) 0.21219(13) 0.0524(5) Uani 1 1 d . . .
O4 O 0.0782(3) 0.4951(2) 0.20553(13) 0.0572(6) Uani 1 1 d . . .
Cd1 Cd 0.135574(19) 0.425080(15) 0.073588(11) 0.03183(7) Uani 1 1 d . . .

loop_
_atom_site_aniso_label
_atom_site_aniso_U_11
_atom_site_aniso_U_22
_atom_site_aniso_U_33
_atom_site_aniso_U_23
_atom_site_aniso_U_13
_atom_site_aniso_U_12
C1 0.089(2) 0.0394(14) 0.0341(14) 0.0048(11) -0.0124(14) 0.0272(15)
C2 0.080(2) 0.0336(13) 0.0380(15) 0.0029(11) -0.0100(14) 0.0224(14)
C3 0.0505(15) 0.0323(11) 0.0280(11) 0.0033(9) -0.0007(10) 0.0169(11)
C4 0.0375(12) 0.0342(12) 0.0264(11) 0.0012(9) -0.0023(9) 0.0108(10)
C5 0.0511(15) 0.0431(14) 0.0350(13) 0.0001(11) -0.0052(11) 0.0258(12)
C6 0.0551(16) 0.0400(13) 0.0323(13) -0.0033(10) -0.0021(11) 0.0238(12)
C7 0.0425(13) 0.0348(12) 0.0278(11) 0.0031(9) -0.0028(10) 0.0106(10)
C8 0.0422(14) 0.0361(12) 0.0349(13) 0.0044(10) -0.0045(10) 0.0154(11)
C9 0.0416(13) 0.0310(11) 0.0337(12) 0.0007(9) -0.0007(10) 0.0132(10)
C10 0.0418(14) 0.0393(13) 0.0283(12) 0.0051(10) -0.0010(10) 0.0121(11)
C11 0.0424(14) 0.0379(13) 0.0376(14) 0.0090(11) -0.0020(11) 0.0049(11)
C12 0.0358(13) 0.0450(14) 0.0389(14) 0.0095(11) -0.0047(10) 0.0048(11)
C13 0.0390(13) 0.0417(13) 0.0309(12) 0.0078(10) 0.0016(10) 0.0120(11)
C14 0.0475(16) 0.0399(14) 0.0508(17) 0.0138(12) -0.0083(13) -0.0007(12)
C15 0.0397(14) 0.0475(15) 0.0482(16) 0.0114(13) -0.0114(12) 0.0016(12)
C16 0.0443(15) 0.0412(14) 0.0405(14) 0.0108(11) 0.0029(11) 0.0117(11)
C17 0.0485(16) 0.0516(16) 0.0399(14) 0.0133(12) 0.0157(12) 0.0164(13)
C19 0.0608(18) 0.0371(13) 0.0406(15) -0.0068(11) -0.0170(13) 0.0231(13)
C20 0.0582(19) 0.0394(15) 0.074(2) 0.0057(15) -0.0111(16) 0.0197(14)
C21 0.079(3) 0.0407(18) 0.142(4) 0.015(2) -0.022(3) 0.0142(18)
C22 0.159(6) 0.039(2) 0.156(6) -0.030(3) -0.082(5) 0.028(3)
C23 0.215(7) 0.074(3) 0.085(4) -0.046(3) -0.057(4) 0.072(4)
C24 0.132(4) 0.069(2) 0.049(2) -0.0155(17) -0.017(2) 0.056(2)
C25 0.0420(14) 0.0278(11) 0.0546(16) 0.0106(11) 0.0199(12) 0.0052(10)
C26 0.0377(13) 0.0264(11) 0.0428(14) 0.0091(10) 0.0130(10) 0.0064(9)
C27 0.0341(13) 0.0360(13) 0.0516(16) 0.0108(11) 0.0015(11) 0.0030(10)
C28 0.0403(14) 0.0383(13) 0.0472(15) 0.0157(11) -0.0012(11) 0.0077(11)
C29 0.0347(12) 0.0271(11) 0.0381(13) 0.0095(9) 0.0071(10) 0.0074(9)
C30 0.0433(14) 0.0293(11) 0.0407(13) 0.0137(10) 0.0062(11) 0.0077(10)
C31 0.0383(13) 0.0556(16) 0.0291(12) 0.0051(11) 0.0048(10) 0.0164(12)
C32 0.0350(12) 0.0390(12) 0.0292(12) 0.0075(10) 0.0073(9) 0.0075(10)
C33 0.0447(14) 0.0431(14) 0.0356(13) 0.0086(11) 0.0092(11) 0.0200(12)
C34 0.0445(14) 0.0415(13) 0.0342(13) 0.0137(10) 0.0068(10) 0.0197(11)
C35 0.0359(12) 0.0353(12) 0.0288(11) 0.0117(9) 0.0053(9) 0.0074(10)
C36 0.0319(12) 0.0306(11) 0.0304(11) 0.0083(9) 0.0045(9) 0.0078(9)
C18 0.0674(19) 0.0503(16) 0.0325(13) 0.0150(12) 0.0147(13) 0.0207(14)
N1 0.0546(13) 0.0345(10) 0.0298(10) 0.0017(8) -0.0040(9) 0.0183(10)
N2 0.0442(12) 0.0314(10) 0.0288(10) 0.0021(8) -0.0037(8) 0.0139(9)
N3 0.0588(14) 0.0378(11) 0.0296(11) 0.0009(9) -0.0111(10) 0.0154(10)
N4 0.0426(12) 0.0400(11) 0.0334(11) 0.0100(9) 0.0033(9) 0.0123(9)
N5 0.0528(14) 0.0470(13) 0.0358(12) 0.0103(10) -0.0006(10) 0.0178(11)
O1 0.0875(18) 0.0512(13) 0.0896(19) 0.0434(14) -0.0112(14) -0.0096(12)
O2 0.0453(11) 0.0337(9) 0.0721(14) 0.0092(9) 0.0125(10) -0.0031(8)
O3 0.0559(12) 0.0597(13) 0.0389(11) -0.0054(9) 0.0043(9) 0.0221(10)
O4 0.0888(16) 0.0657(13) 0.0312(10) 0.0166(9) 0.0197(10) 0.0378(12)
Cd1 0.04651(12) 0.02527(10) 0.02252(9) 0.00566(6) 0.00525(7) 0.00808(7)

loop_
_atom_type_symbol
_atom_type_description
_atom_type_scat_dispersion_real
_atom_type_scat_dispersion_imag
_atom_type_scat_source
C C 0.0033 0.0016 'International Tables Vol C Tables 4.2.6.8 and 6.1.1.4'
H H 0.0000 0.0000 'International Tables Vol C Tables 4.2.6.8 and 6.1.1.4'
N N 0.0061 0.0033 'International Tables Vol C Tables 4.2.6.8 and 6.1.1.4'
O O 0.0106 0.0060 'International Tables Vol C Tables 4.2.6.8 and 6.1.1.4'
Cd Cd -0.8075 1.2024 'International Tables Vol C Tables 4.2.6.8 and 6.1.1.4'

loop_
_geom_angle_atom_site_label_1
_geom_angle_atom_site_label_2
_geom_angle_atom_site_label_3
_geom_angle
_geom_angle_site_symmetry_1
_geom_angle_site_symmetry_3
C2 C1 N1 110.1(2) . .
C2 C1 H1 125.0 . .
N1 C1 H1 125.0 . .
C1 C2 N2 105.9(2) . .
C1 C2 H2 127.0 . .
N2 C2 H2 127.0 . .
N1 C3 N2 111.6(2) . .
N1 C3 H3 124.2 . .
N2 C3 H3 124.2 . .
C5 C4 C9 119.8(2) . .
C5 C4 N2 119.5(2) . .
C9 C4 N2 120.6(2) . .
C6 C5 C4 120.0(2) . .
C6 C5 H5 120.0 . .
C4 C5 H5 120.0 . .
C5 C6 C7 121.1(2) . .
C5 C6 H6 119.5 . .
C7 C6 H6 119.5 . .
C8 C7 C6 118.1(2) . .
C8 C7 N3 123.3(2) . .
C6 C7 N3 118.5(2) . .
C7 C8 C9 121.2(2) . .
C7 C8 H8 119.4 . .
C9 C8 H8 119.4 . .
C8 C9 C4 119.6(2) . .
C8 C9 H9 120.2 . .
C4 C9 H9 120.2 . .
C15 C10 C11 118.2(2) . .
C15 C10 N3 121.2(2) . .
C11 C10 N3 120.5(2) . .
C12 C11 C10 121.1(2) . .
C12 C11 H11 119.5 . .
C10 C11 H11 119.5 . .
C13 C12 C11 120.0(2) . .
C13 C12 H12 120.0 . .
C11 C12 H12 120.0 . .
C12 C13 C14 119.4(2) . .
C12 C13 N4 120.7(2) . .
C14 C13 N4 119.9(2) . .
C13 C14 C15 120.7(3) . .
C13 C14 H14 119.6 . .
C15 C14 H14 119.6 . .
C14 C15 C10 120.5(2) . .
C14 C15 H15 119.7 . .
C10 C15 H15 119.7 . .
N5 C16 N4 111.3(2) . .
N5 C16 H16 124.3 . .
N4 C16 H16 124.3 . .
C18 C17 N4 105.9(3) . .
C18 C17 H17 127.1 . .
N4 C17 H17 127.1 . .
C20 C19 C24 120.5(3) . .
C20 C19 N3 120.9(3) . .
C24 C19 N3 118.6(3) . .
C19 C20 C21 119.1(4) . .
C19 C20 H20 120.5 . .
C21 C20 H20 120.5 . .
C22 C21 C20 120.5(5) . .
C22 C21 H21 119.8 . .
C20 C21 H21 119.8 . .
C21 C22 C23 120.0(4) . .
C21 C22 H22 120.0 . .
C23 C22 H22 120.0 . .
C22 C23 C24 120.9(5) . .
C22 C23 H23 119.6 . .
C24 C23 H23 119.6 . .
C19 C24 C23 119.0(5) . .
C19 C24 H24 120.5 . .
C23 C24 H24 120.5 . .
O1 C25 O2 121.2(2) . .
O1 C25 C26 118.1(3) . .
O2 C25 C26 120.7(3) . .
C30 C26 C27 119.9(2) 2_675 .
C30 C26 C25 119.4(2) 2_675 .
C27 C26 C25 120.4(2) . .
C28 C27 C26 120.4(2) . .
C28 C27 H27 119.8 . .
C26 C27 H27 119.8 . .
C27 C28 C29 121.2(2) . .
C27 C28 H28 119.4 . .
C29 C28 H28 119.4 . .
C30 C29 C28 122.7(2) . .
C30 C29 C29 118.9(3) . 2_675
C28 C29 C29 118.4(3) . 2_675
C26 C30 C29 121.1(2) 2_675 .
C26 C30 H30 119.4 2_675 .
C29 C30 H30 119.4 . .
O3 C31 O4 124.3(2) . .
O3 C31 C32 119.4(2) . .
O4 C31 C32 116.3(2) . .
C35 C32 C33 119.5(2) . .
C35 C32 C31 120.7(2) . .
C33 C32 C31 119.8(2) . .
C34 C33 C32 120.7(2) . .
C34 C33 H33 119.6 . .
C32 C33 H33 119.6 . .
C33 C34 C36 120.6(2) . 2_566
C33 C34 H34 119.7 . .
C36 C34 H34 119.7 2_566 .
C32 C35 C36 121.4(2) . .
C32 C35 H35 119.3 . .
C36 C35 H35 119.3 . .
C34 C36 C35 122.3(2) 2_566 .
C34 C36 C36 119.3(3) 2_566 2_566
C35 C36 C36 118.4(3) . 2_566
C17 C18 N5 110.6(2) . .
C17 C18 H18 124.7 . .
N5 C18 H18 124.7 . .
C3 N1 C1 105.5(2) . .
C3 N1 Cd1 128.52(16) . .
C1 N1 Cd1 125.32(17) . .
C3 N2 C2 106.9(2) . .
C3 N2 C4 127.4(2) . .
C2 N2 C4 125.8(2) . .
C7 N3 C10 122.7(2) . .
C7 N3 C19 117.8(2) . .
C10 N3 C19 117.3(2) . .
C16 N4 C17 107.0(2) . .
C16 N4 C13 125.7(2) . .
C17 N4 C13 127.3(2) . .
C16 N5 C18 105.2(2) . .
C16 N5 Cd1 127.7(2) . 1_454
C18 N5 Cd1 126.54(18) . 1_454
C25 O1 Cd1 96.75(18) . .
C25 O2 Cd1 88.96(17) . .
C25 O2 Cd1 143.28(19) . 2_565
Cd1 O2 Cd1 104.96(7) . 2_565
C31 O4 Cd1 103.68(17) . .
O4 Cd1 N1 146.69(9) . .
O4 Cd1 O1 87.36(10) . .
N1 Cd1 O1 125.67(10) . .
O4 Cd1 N5 101.79(8) . 1_656
N1 Cd1 N5 88.38(8) . 1_656
O1 Cd1 N5 82.30(10) . 1_656
O4 Cd1 O2 107.02(8) . .
N1 Cd1 O2 92.40(8) . .
O1 Cd1 O2 53.10(8) . .
N5 Cd1 O2 124.14(8) 1_656 .
O4 Cd1 O2 78.80(8) . 2_565
N1 Cd1 O2 80.54(8) . 2_565
O1 Cd1 O2 119.13(8) . 2_565
N5 Cd1 O2 158.48(8) 1_656 2_565
O2 Cd1 O2 75.04(7) . 2_565

loop_
_geom_bond_atom_site_label_1
_geom_bond_atom_site_label_2
_geom_bond_distance
_geom_bond_site_symmetry_2
C1 C2 1.354(4) .
C1 N1 1.373(3) .
C1 H1 0.9300 .
C2 N2 1.376(3) .
C2 H2 0.9300 .
C3 N1 1.314(3) .
C3 N2 1.350(3) .
C3 H3 0.9300 .
C4 C5 1.385(3) .
C4 C9 1.388(3) .
C4 N2 1.432(3) .
C5 C6 1.379(3) .
C5 H5 0.9300 .
C6 C7 1.396(3) .
C6 H6 0.9300 .
C7 C8 1.386(3) .
C7 N3 1.417(3) .
C8 C9 1.387(3) .
C8 H8 0.9300 .
C9 H9 0.9300 .
C10 C15 1.382(4) .
C10 C11 1.392(3) .
C10 N3 1.420(3) .
C11 C12 1.383(4) .
C11 H11 0.9300 .
C12 C13 1.374(4) .
C12 H12 0.9300 .
C13 C14 1.380(4) .
C13 N4 1.427(3) .
C14 C15 1.381(4) .
C14 H14 0.9300 .
C15 H15 0.9300 .
C16 N5 1.328(3) .
C16 N4 1.347(4) .
C16 H16 0.9300 .
C17 C18 1.349(4) .
C17 N4 1.378(3) .
C17 H17 0.9300 .
C19 C20 1.378(5) .
C19 C24 1.381(5) .
C19 N3 1.434(3) .
C20 C21 1.394(5) .
C20 H20 0.9300 .
C21 C22 1.362(8) .
C21 H21 0.9300 .
C22 C23 1.364(9) .
C22 H22 0.9300 .
C23 C24 1.385(7) .
C23 H23 0.9300 .
C24 H24 0.9300 .
C25 O1 1.236(3) .
C25 O2 1.244(3) .
C25 C26 1.510(3) .
C26 C30 1.365(4) 2_675
C26 C27 1.413(4) .
C27 C28 1.359(4) .
C27 H27 0.9300 .
C28 C29 1.418(3) .
C28 H28 0.9300 .
C29 C30 1.415(3) .
C29 C29 1.422(5) 2_675
C30 C26 1.365(4) 2_675
C30 H30 0.9300 .
C31 O3 1.238(3) .
C31 O4 1.268(3) .
C31 C32 1.501(3) .
C32 C35 1.366(3) .
C32 C33 1.417(3) .
C33 C34 1.363(3) .
C33 H33 0.9300 .
C34 C36 1.414(3) 2_566
C34 H34 0.9300 .
C35 C36 1.418(3) .
C35 H35 0.9300 .
C36 C34 1.414(3) 2_566
C36 C36 1.420(4) 2_566
C18 N5 1.365(4) .
C18 H18 0.9300 .
N1 Cd1 2.260(2) .
N5 Cd1 2.365(2) 1_454
O1 Cd1 2.331(2) .
O2 Cd1 2.491(2) .
O2 Cd1 2.547(2) 2_565
O4 Cd1 2.226(2) .
Cd1 N5 2.365(2) 1_656
Cd1 O2 2.547(2) 2_565

loop_
_geom_torsion_atom_site_label_1
_geom_torsion_atom_site_label_2
_geom_torsion_atom_site_label_3
_geom_torsion_atom_site_label_4
_geom_torsion
_geom_torsion_site_symmetry_1
_geom_torsion_site_symmetry_2
_geom_torsion_site_symmetry_3
_geom_torsion_site_symmetry_4
N1 C1 C2 N2 0.1(4) . . . .
C9 C4 C5 C6 -2.0(4) . . . .
N2 C4 C5 C6 176.9(2) . . . .
C4 C5 C6 C7 -1.3(4) . . . .
C5 C6 C7 C8 4.3(4) . . . .
C5 C6 C7 N3 -173.1(3) . . . .
C6 C7 C8 C9 -4.1(4) . . . .
N3 C7 C8 C9 173.2(2) . . . .
C7 C8 C9 C4 0.8(4) . . . .
C5 C4 C9 C8 2.3(4) . . . .
N2 C4 C9 C8 -176.6(2) . . . .
C15 C10 C11 C12 0.2(4) . . . .
N3 C10 C11 C12 -178.1(3) . . . .
C10 C11 C12 C13 -1.0(4) . . . .
C11 C12 C13 C14 0.3(4) . . . .
C11 C12 C13 N4 -180.0(2) . . . .
C12 C13 C14 C15 1.2(5) . . . .
N4 C13 C14 C15 -178.5(3) . . . .
C13 C14 C15 C10 -2.0(5) . . . .
C11 C10 C15 C14 1.3(4) . . . .
N3 C10 C15 C14 179.6(3) . . . .
C24 C19 C20 C21 -2.5(5) . . . .
N3 C19 C20 C21 174.7(3) . . . .
C19 C20 C21 C22 0.5(6) . . . .
C20 C21 C22 C23 0.6(8) . . . .
C21 C22 C23 C24 0.3(9) . . . .
C20 C19 C24 C23 3.3(5) . . . .
N3 C19 C24 C23 -174.0(4) . . . .
C22 C23 C24 C19 -2.2(8) . . . .
O1 C25 C26 C30 5.3(4) . . . 2_675
O2 C25 C26 C30 -172.2(3) . . . 2_675
O1 C25 C26 C27 -179.8(3) . . . .
O2 C25 C26 C27 2.7(4) . . . .
C30 C26 C27 C28 1.2(4) 2_675 . . .
C25 C26 C27 C28 -173.7(3) . . . .
C26 C27 C28 C29 -0.9(4) . . . .
C27 C28 C29 C30 -179.3(3) . . . .
C27 C28 C29 C29 -0.1(5) . . . 2_675
C28 C29 C30 C26 179.7(3) . . . 2_675
C29 C29 C30 C26 0.5(4) 2_675 . . 2_675
O3 C31 C32 C35 -147.5(3) . . . .
O4 C31 C32 C35 32.3(4) . . . .
O3 C31 C32 C33 31.8(4) . . . .
O4 C31 C32 C33 -148.4(3) . . . .
C35 C32 C33 C34 0.9(4) . . . .
C31 C32 C33 C34 -178.4(2) . . . .
C32 C33 C34 C36 1.8(4) . . . 2_566
C33 C32 C35 C36 -3.2(4) . . . .
C31 C32 C35 C36 176.1(2) . . . .
C32 C35 C36 C34 -177.3(2) . . . 2_566
C32 C35 C36 C36 2.8(4) . . . 2_566
N4 C17 C18 N5 0.2(3) . . . .
N2 C3 N1 C1 -0.5(3) . . . .
N2 C3 N1 Cd1 -171.28(17) . . . .
C2 C1 N1 C3 0.3(4) . . . .
C2 C1 N1 Cd1 171.4(2) . . . .
N1 C3 N2 C2 0.5(3) . . . .
N1 C3 N2 C4 179.6(2) . . . .
C1 C2 N2 C3 -0.4(3) . . . .
C1 C2 N2 C4 -179.4(3) . . . .
C5 C4 N2 C3 154.8(3) . . . .
C9 C4 N2 C3 -26.3(4) . . . .
C5 C4 N2 C2 -26.3(4) . . . .
C9 C4 N2 C2 152.6(3) . . . .
C8 C7 N3 C10 25.3(4) . . . .
C6 C7 N3 C10 -157.4(3) . . . .
C8 C7 N3 C19 -137.4(3) . . . .
C6 C7 N3 C19 39.9(4) . . . .
C15 C10 N3 C7 39.6(4) . . . .
C11 C10 N3 C7 -142.2(3) . . . .
C15 C10 N3 C19 -157.6(3) . . . .
C11 C10 N3 C19 20.6(4) . . . .
C20 C19 N3 C7 46.0(4) . . . .
C24 C19 N3 C7 -136.7(3) . . . .
C20 C19 N3 C10 -117.7(3) . . . .
C24 C19 N3 C10 59.6(4) . . . .
N5 C16 N4 C17 0.4(3) . . . .
N5 C16 N4 C13 178.4(2) . . . .
C18 C17 N4 C16 -0.4(3) . . . .
C18 C17 N4 C13 -178.3(2) . . . .
C12 C13 N4 C16 38.0(4) . . . .
C14 C13 N4 C16 -142.3(3) . . . .
C12 C13 N4 C17 -144.4(3) . . . .
C14 C13 N4 C17 35.3(4) . . . .
N4 C16 N5 C18 -0.2(3) . . . .
N4 C16 N5 Cd1 -172.38(17) . . . 1_454
C17 C18 N5 C16 0.0(3) . . . .
C17 C18 N5 Cd1 172.27(19) . . . 1_454
O2 C25 O1 Cd1 -1.1(3) . . . .
C26 C25 O1 Cd1 -178.61(19) . . . .
O1 C25 O2 Cd1 1.0(3) . . . .
C26 C25 O2 Cd1 178.5(2) . . . .
O1 C25 O2 Cd1 115.1(3) . . . 2_565
C26 C25 O2 Cd1 -67.5(4) . . . 2_565
O3 C31 O4 Cd1 -10.7(3) . . . .
C32 C31 O4 Cd1 169.41(18) . . . .
C31 O4 Cd1 N1 51.7(2) . . . .
C31 O4 Cd1 O1 -135.26(19) . . . .
C31 O4 Cd1 N5 -53.7(2) . . . 1_656
C31 O4 Cd1 O2 174.73(17) . . . .
C31 O4 Cd1 O2 104.35(19) . . . 2_565
C3 N1 Cd1 O4 108.4(3) . . . .
C1 N1 Cd1 O4 -60.6(3) . . . .
C3 N1 Cd1 O1 -63.0(3) . . . .
C1 N1 Cd1 O1 127.9(2) . . . .
C3 N1 Cd1 N5 -142.3(2) . . . 1_656
C1 N1 Cd1 N5 48.6(3) . . . 1_656
C3 N1 Cd1 O2 -18.2(2) . . . .
C1 N1 Cd1 O2 172.7(3) . . . .
C3 N1 Cd1 O2 56.2(2) . . . 2_565
C1 N1 Cd1 O2 -112.9(3) . . . 2_565
C25 O1 Cd1 O4 -113.1(2) . . . .
C25 O1 Cd1 N1 62.3(2) . . . .
C25 O1 Cd1 N5 144.7(2) . . . 1_656
C25 O1 Cd1 O2 0.58(18) . . . .
C25 O1 Cd1 O2 -37.4(2) . . . 2_565
C25 O2 Cd1 O4 72.56(18) . . . .
Cd1 O2 Cd1 O4 -73.02(10) 2_565 . . .
C25 O2 Cd1 N1 -134.87(17) . . . .
Cd1 O2 Cd1 N1 79.54(9) 2_565 . . .
C25 O2 Cd1 O1 -0.58(17) . . . .
Cd1 O2 Cd1 O1 -146.16(14) 2_565 . . .
C25 O2 Cd1 N5 -45.2(2) . . . 1_656
Cd1 O2 Cd1 N5 169.21(8) 2_565 . . 1_656
C25 O2 Cd1 O2 145.6(2) . . . 2_565
Cd1 O2 Cd1 O2 0.0 2_565 . . 2_565
